data_7061098
loop_
_publ_author_name
'Leitner, Zden\<ek'
'C\'isa\<rov\'a, Ivana'
'\<St\<epni\<cka, Petr'

_publ_section_title
;
 Coordination behaviour of a hybrid phosphinoguanidine ligand
;
_journal_issue 3
_journal_name_full 'New Journal of Chemistry'
_journal_page_first 1060
_journal_page_last 1071
_journal_paper_doi 10.1039/D1NJ05237C
_journal_volume 46
_journal_year 2022
_chemical_formula_moiety 'C25 H30 N3 P Se'
_chemical_formula_sum 'C25 H30 N3 P Se'
_chemical_formula_weight 482.45
_space_group_crystal_system monoclinic
_space_group_IT_number 14
_space_group_name_Hall '-P 2ybc'
_space_group_name_H-M_alt 'P 1 21/c 1'
_atom_sites_solution_hydrogens mixed
_atom_sites_solution_primary direct
_atom_sites_solution_secondary difmap
_audit_creation_method SHELXL-2017/1
_audit_update_record
;
2021-11-01 deposited with the CCDC.	2021-12-02 downloaded from the CCDC.
;
_cell_angle_alpha 90
_cell_angle_beta 96.2100(10)
_cell_angle_gamma 90
_cell_formula_units_Z 4
_cell_length_a 14.1735(4)
_cell_length_b 9.6026(3)
_cell_length_c 17.3982(5)
_cell_measurement_reflns_used 9602
_cell_measurement_temperature 150(2)
_cell_measurement_theta_max 29.97
_cell_measurement_theta_min 2.43
_cell_volume 2354.04(12)
_computing_cell_refinement 'SAINT V8.40A (Bruker Nano, Inc., 2019)'
_computing_data_collection 'Bruker Instrument Service vV6.2.12'
_computing_data_reduction 'SAINT V8.40A (Bruker Nano, Inc., 2019)'
_computing_molecular_graphics 'PLATON (Spek, 2017)'
_computing_publication_material 'PLATON (Spek, 2017)'
_computing_structure_refinement 'SHELXL-2017/1 (Sheldrick, 2017)'
_computing_structure_solution 'SHELXT 2014/5 (Sheldrick, 2014)'
_diffrn_ambient_temperature 150(2)
_diffrn_measured_fraction_theta_full 0.999
_diffrn_measured_fraction_theta_max 0.999
_diffrn_measurement_device_type 'Bruker D8 VENTURE Kappa Duo with PHOTON III'
_diffrn_measurement_method '\f and \w scans'
_diffrn_radiation_monochromator 'Quazar Mo multilayer optic'
_diffrn_radiation_source 'I\mS micro-focus sealed tube'
_diffrn_radiation_type MoK\a
_diffrn_radiation_wavelength 0.71073
_diffrn_reflns_av_R_equivalents 0.0209
_diffrn_reflns_av_unetI/netI 0.0128
_diffrn_reflns_Laue_measured_fraction_full 0.999
_diffrn_reflns_Laue_measured_fraction_max 0.999
_diffrn_reflns_limit_h_max 19
_diffrn_reflns_limit_h_min -18
_diffrn_reflns_limit_k_max 13
_diffrn_reflns_limit_k_min -13
_diffrn_reflns_limit_l_max 24
_diffrn_reflns_limit_l_min -24
_diffrn_reflns_number 60794
_diffrn_reflns_point_group_measured_fraction_full 0.999
_diffrn_reflns_point_group_measured_fraction_max 0.999
_diffrn_reflns_theta_full 25.242
_diffrn_reflns_theta_max 29.997
_diffrn_reflns_theta_min 2.355
_exptl_absorpt_coefficient_mu 1.680
_exptl_absorpt_correction_T_max 0.85
_exptl_absorpt_correction_T_min 0.75
_exptl_absorpt_correction_type multi-scan
_exptl_absorpt_process_details 'SADABS-2016/2 - Bruker AXS'
_exptl_crystal_colour colorless
_exptl_crystal_density_diffrn 1.361
_exptl_crystal_description plate
_exptl_crystal_F_000 1000
_exptl_crystal_size_max 0.26
_exptl_crystal_size_mid 0.19
_exptl_crystal_size_min 0.10
_refine_diff_density_max 0.761
_refine_diff_density_min -0.488
_refine_diff_density_rms 0.051
_refine_ls_extinction_method none
_refine_ls_goodness_of_fit_ref 1.079
_refine_ls_hydrogen_treatment constr
_refine_ls_matrix_type full
_refine_ls_number_parameters 275
_refine_ls_number_reflns 6856
_refine_ls_number_restraints 0
_refine_ls_restrained_S_all 1.079
_refine_ls_R_factor_all 0.0295
_refine_ls_R_factor_gt 0.0274
_refine_ls_shift/su_max 0.002
_refine_ls_shift/su_mean 0.000
_refine_ls_structure_factor_coef Fsqd
_refine_ls_weighting_details 'w=1/[\s^2^(Fo^2^)+(0.0233P)^2^+1.6940P] where P=(Fo^2^+2Fc^2^)/3'
_refine_ls_weighting_scheme calc
_refine_ls_wR_factor_gt 0.0672
_refine_ls_wR_factor_ref 0.0682
_reflns_Friedel_coverage 0.000
_reflns_number_gt 6451
_reflns_number_total 6856
_reflns_threshold_expression 'I > 2\s(I)'
_cod_data_source_file d1nj05237c2.cif
_cod_data_source_block zl74
_cod_depositor_comments 'Adding full bibliography for 7061094--7061104.cif.'
_cod_original_sg_symbol_H-M 'P 21/c'
_cod_database_code 7061098
_shelx_shelxl_version_number 2017/1
_shelx_space_group_comment
;
The symmetry employed for this shelxl refinement is uniquely defined
by the following loop, which should always be used as a source of
symmetry information in preference to the above space-group names.
They are only intended as comments.
;
_shelx_estimated_absorpt_t_min 0.669
_shelx_estimated_absorpt_t_max 0.850

loop_
_space_group_symop_operation_xyz
'x, y, z'
'-x, y+1/2, -z+1/2'
'-x, -y, -z'
'x, -y-1/2, z-1/2'

loop_
_atom_site_label
_atom_site_type_symbol
_atom_site_fract_x
_atom_site_fract_y
_atom_site_fract_z
_atom_site_U_iso_or_equiv
_atom_site_adp_type
_atom_site_occupancy
_atom_site_site_symmetry_order
_atom_site_calc_flag
_atom_site_refinement_flags_posn
_atom_site_refinement_flags_adp
_atom_site_refinement_flags_occupancy
_atom_site_disorder_assembly
_atom_site_disorder_group
Se Se 0.28477(2) 0.50596(2) 0.46242(2) 0.02620(5) Uani 1 1 d . . . A 1
P P 0.25807(2) 0.44640(3) 0.57590(2) 0.01781(7) Uani 1 1 d . . . A 1
N1 N 0.19226(8) 0.44599(12) 0.73535(6) 0.0229(2) Uani 1 1 d . . . A 1
N2 N 0.18165(8) 0.27122(14) 0.82320(7) 0.0277(3) Uani 1 1 d . . . A 1
H2N H 0.207627 0.228173 0.861057 0.033 Uiso 1 1 d R U . A 1
N3 N 0.31243(9) 0.41718(14) 0.83835(7) 0.0300(3) Uani 1 1 d . . . A 1
H3N H 0.342283 0.487391 0.817046 0.036 Uiso 1 1 d R U . A 1
C1 C 0.22722(9) 0.38344(14) 0.79892(7) 0.0223(2) Uani 1 1 d . . . A 1
C2 C 0.22300(9) 0.57595(13) 0.71414(7) 0.0200(2) Uani 1 1 d . . . A 1
C3 C 0.24737(9) 0.59578(13) 0.63822(7) 0.0192(2) Uani 1 1 d . . . A 1
C4 C 0.27074(11) 0.72811(14) 0.61303(8) 0.0268(3) Uani 1 1 d . . . A 1
H4 H 0.286426 0.740411 0.561744 0.032 Uiso 1 1 calc R U . A 1
C5 C 0.27127(11) 0.84189(15) 0.66226(9) 0.0312(3) Uani 1 1 d . . . A 1
H5 H 0.287533 0.931623 0.644854 0.037 Uiso 1 1 calc R U . A 1
C6 C 0.24795(10) 0.82391(15) 0.73694(9) 0.0277(3) Uani 1 1 d . . . A 1
H6 H 0.248682 0.901595 0.770810 0.033 Uiso 1 1 calc R U . A 1
C7 C 0.22357(10) 0.69358(15) 0.76258(8) 0.0252(3) Uani 1 1 d . . . A 1
H7 H 0.206948 0.683318 0.813727 0.030 Uiso 1 1 calc R U . A 1
C8 C 0.15117(9) 0.34300(13) 0.57282(7) 0.0190(2) Uani 1 1 d . . . A 1
C9 C 0.15451(10) 0.19903(14) 0.56240(8) 0.0230(2) Uani 1 1 d . . . A 1
H9 H 0.213333 0.154629 0.557046 0.028 Uiso 1 1 calc R U . A 1
C10 C 0.07182(11) 0.12062(15) 0.55986(8) 0.0280(3) Uani 1 1 d . . . A 1
H10 H 0.074412 0.022311 0.554322 0.034 Uiso 1 1 calc R U . A 1
C11 C -0.01432(10) 0.18569(17) 0.56539(8) 0.0300(3) Uani 1 1 d . . . A 1
H11 H -0.070690 0.131831 0.564049 0.036 Uiso 1 1 calc R U . A 1
C12 C -0.01859(10) 0.32895(17) 0.57286(8) 0.0287(3) Uani 1 1 d . . . A 1
H12 H -0.078087 0.373521 0.575009 0.034 Uiso 1 1 calc R U . A 1
C13 C 0.06416(9) 0.40776(15) 0.57722(8) 0.0237(2) Uani 1 1 d . . . A 1
H13 H 0.061239 0.505945 0.583214 0.028 Uiso 1 1 calc R U . A 1
C14 C 0.35527(9) 0.34390(13) 0.62432(7) 0.0199(2) Uani 1 1 d . . . A 1
C15 C 0.34127(10) 0.23948(14) 0.67788(8) 0.0240(3) Uani 1 1 d . . . A 1
H15 H 0.278747 0.214408 0.687399 0.029 Uiso 1 1 calc R U . A 1
C16 C 0.41910(10) 0.17219(15) 0.71731(9) 0.0281(3) Uani 1 1 d . . . A 1
H16 H 0.409397 0.100462 0.753236 0.034 Uiso 1 1 calc R U . A 1
C17 C 0.51024(11) 0.20911(17) 0.70449(9) 0.0325(3) Uani 1 1 d . . . A 1
H17 H 0.563052 0.164169 0.732308 0.039 Uiso 1 1 calc R U . A 1
C18 C 0.52457(10) 0.31148(19) 0.65116(10) 0.0363(3) Uani 1 1 d . . . A 1
H18 H 0.587332 0.336645 0.642384 0.044 Uiso 1 1 calc R U . A 1
C19 C 0.44757(10) 0.37795(17) 0.61022(9) 0.0291(3) Uani 1 1 d . . . A 1
H19 H 0.457857 0.446530 0.572668 0.035 Uiso 1 1 calc R U . A 1
C20 C 0.08235(9) 0.24042(14) 0.79562(8) 0.0228(2) Uani 1 1 d . . . A 1
H20 H 0.063537 0.298183 0.748631 0.027 Uiso 1 1 calc R U . A 1
C21 C 0.07154(11) 0.08804(16) 0.77351(9) 0.0314(3) Uani 1 1 d . . . A 1
H21A H 0.109001 0.068100 0.730643 0.047 Uiso 1 1 calc R U . A 1
H21B H 0.004539 0.067603 0.757539 0.047 Uiso 1 1 calc R U . A 1
H21C H 0.094090 0.029933 0.818049 0.047 Uiso 1 1 calc R U . A 1
C22 C 0.01934(11) 0.27956(18) 0.85751(10) 0.0348(3) Uani 1 1 d . . . A 1
H22A H 0.037565 0.224740 0.904277 0.052 Uiso 1 1 calc R U . A 1
H22B H -0.047052 0.260267 0.838682 0.052 Uiso 1 1 calc R U . A 1
H22C H 0.026841 0.378917 0.869504 0.052 Uiso 1 1 calc R U . A 1
C23 C 0.34876(11) 0.38118(18) 0.91808(8) 0.0310(3) Uani 1 1 d . . . A 1
H23 H 0.310949 0.301509 0.935537 0.037 Uiso 1 1 calc R U . A 1
C24 C 0.45081(15) 0.3364(4) 0.91937(14) 0.0753(9) Uani 1 1 d . . . A 1
H24A H 0.454345 0.252530 0.887738 0.113 Uiso 1 1 calc R U . A 1
H24B H 0.476892 0.316377 0.972704 0.113 Uiso 1 1 calc R U . A 1
H24C H 0.487577 0.411256 0.898522 0.113 Uiso 1 1 calc R U . A 1
C25 C 0.3362(2) 0.5053(2) 0.96944(13) 0.0654(7) Uani 1 1 d . . . A 1
H25A H 0.370623 0.585306 0.951321 0.098 Uiso 1 1 calc R U . A 1
H25B H 0.361257 0.483055 1.022733 0.098 Uiso 1 1 calc R U . A 1
H25C H 0.268593 0.528099 0.967548 0.098 Uiso 1 1 calc R U . A 1

loop_
_atom_site_aniso_label
_atom_site_aniso_U_11
_atom_site_aniso_U_22
_atom_site_aniso_U_33
_atom_site_aniso_U_23
_atom_site_aniso_U_13
_atom_site_aniso_U_12
Se 0.03161(8) 0.02959(8) 0.01786(7) 0.00373(5) 0.00471(5) -0.00316(5)
P 0.01927(14) 0.01737(14) 0.01675(13) 0.00145(11) 0.00185(10) -0.00168(11)
N1 0.0239(5) 0.0250(5) 0.0196(5) 0.0018(4) 0.0010(4) -0.0039(4)
N2 0.0211(5) 0.0335(6) 0.0269(6) 0.0135(5) -0.0054(4) -0.0072(5)
N3 0.0259(6) 0.0367(7) 0.0260(6) 0.0076(5) -0.0037(4) -0.0104(5)
C1 0.0214(6) 0.0258(6) 0.0198(5) 0.0000(5) 0.0022(4) -0.0019(5)
C2 0.0183(5) 0.0210(6) 0.0202(5) -0.0001(4) -0.0006(4) -0.0018(4)
C3 0.0196(5) 0.0173(5) 0.0202(5) 0.0010(4) 0.0005(4) -0.0016(4)
C4 0.0340(7) 0.0195(6) 0.0269(6) 0.0040(5) 0.0038(5) -0.0038(5)
C5 0.0381(8) 0.0170(6) 0.0380(8) 0.0013(5) 0.0016(6) -0.0025(5)
C6 0.0279(6) 0.0211(6) 0.0328(7) -0.0064(5) -0.0022(5) 0.0018(5)
C7 0.0256(6) 0.0265(6) 0.0231(6) -0.0045(5) 0.0013(5) -0.0005(5)
C8 0.0203(5) 0.0199(6) 0.0166(5) 0.0002(4) 0.0010(4) -0.0022(4)
C9 0.0241(6) 0.0207(6) 0.0238(6) -0.0018(5) 0.0012(5) -0.0014(5)
C10 0.0322(7) 0.0233(6) 0.0278(7) -0.0025(5) 0.0003(5) -0.0079(5)
C11 0.0256(6) 0.0371(8) 0.0271(7) -0.0045(6) 0.0026(5) -0.0118(6)
C12 0.0202(6) 0.0388(8) 0.0269(6) -0.0064(6) 0.0010(5) -0.0013(5)
C13 0.0226(6) 0.0243(6) 0.0234(6) -0.0032(5) -0.0006(5) 0.0008(5)
C14 0.0195(5) 0.0201(6) 0.0201(5) -0.0011(4) 0.0016(4) 0.0001(4)
C15 0.0218(6) 0.0241(6) 0.0260(6) 0.0030(5) 0.0029(5) 0.0012(5)
C16 0.0298(7) 0.0252(6) 0.0287(7) 0.0041(5) 0.0000(5) 0.0047(5)
C17 0.0246(7) 0.0345(8) 0.0372(8) 0.0000(6) -0.0027(6) 0.0078(6)
C18 0.0188(6) 0.0468(9) 0.0429(9) 0.0048(7) 0.0020(6) -0.0005(6)
C19 0.0226(6) 0.0334(7) 0.0316(7) 0.0062(6) 0.0038(5) -0.0026(5)
C20 0.0203(6) 0.0257(6) 0.0213(6) 0.0045(5) -0.0028(4) -0.0045(5)
C21 0.0339(7) 0.0299(7) 0.0304(7) -0.0054(6) 0.0030(6) -0.0038(6)
C22 0.0279(7) 0.0350(8) 0.0419(9) -0.0096(7) 0.0057(6) -0.0006(6)
C23 0.0279(7) 0.0407(8) 0.0227(6) 0.0022(6) -0.0054(5) -0.0096(6)
C24 0.0356(10) 0.132(3) 0.0553(13) 0.0310(15) -0.0087(9) 0.0156(13)
C25 0.102(2) 0.0587(14) 0.0392(11) -0.0128(9) 0.0226(12) -0.0358(13)

loop_
_atom_type_symbol
_atom_type_description
_atom_type_scat_dispersion_real
_atom_type_scat_dispersion_imag
_atom_type_scat_source
C C 0.0033 0.0016 'International Tables Vol C Tables 4.2.6.8 and 6.1.1.4'
H H 0.0000 0.0000 'International Tables Vol C Tables 4.2.6.8 and 6.1.1.4'
N N 0.0061 0.0033 'International Tables Vol C Tables 4.2.6.8 and 6.1.1.4'
P P 0.1023 0.0942 'International Tables Vol C Tables 4.2.6.8 and 6.1.1.4'
Se Se -0.0929 2.2259 'International Tables Vol C Tables 4.2.6.8 and 6.1.1.4'

loop_
_geom_angle_atom_site_label_1
_geom_angle_atom_site_label_2
_geom_angle_atom_site_label_3
_geom_angle
_geom_angle_site_symmetry_1
_geom_angle_site_symmetry_3
_geom_angle_publ_flag
C8 P C3 109.15(6) . . ?
C8 P C14 107.83(6) . . ?
C3 P C14 104.98(6) . . ?
C8 P Se 110.66(4) . . ?
C3 P Se 112.13(4) . . ?
C14 P Se 111.86(4) . . ?
C1 N1 C2 122.53(11) . . ?
C1 N2 C20 122.28(11) . . ?
C1 N2 H2N 117.4 . . ?
C20 N2 H2N 119.1 . . ?
C1 N3 C23 128.42(12) . . ?
C1 N3 H3N 113.8 . . ?
C23 N3 H3N 115.8 . . ?
N1 C1 N2 118.80(12) . . ?
N1 C1 N3 123.42(12) . . ?
N2 C1 N3 117.47(12) . . ?
N1 C2 C7 123.01(12) . . ?
N1 C2 C3 119.07(11) . . ?
C7 C2 C3 117.69(12) . . ?
C4 C3 C2 120.41(12) . . ?
C4 C3 P 119.62(10) . . ?
C2 C3 P 119.77(9) . . ?
C5 C4 C3 120.57(13) . . ?
C5 C4 H4 119.7 . . ?
C3 C4 H4 119.7 . . ?
C6 C5 C4 119.65(13) . . ?
C6 C5 H5 120.2 . . ?
C4 C5 H5 120.2 . . ?
C7 C6 C5 120.51(13) . . ?
C7 C6 H6 119.7 . . ?
C5 C6 H6 119.7 . . ?
C6 C7 C2 121.16(13) . . ?
C6 C7 H7 119.4 . . ?
C2 C7 H7 119.4 . . ?
C13 C8 C9 119.53(12) . . ?
C13 C8 P 119.88(10) . . ?
C9 C8 P 120.52(10) . . ?
C10 C9 C8 120.03(13) . . ?
C10 C9 H9 120.0 . . ?
C8 C9 H9 120.0 . . ?
C11 C10 C9 120.02(14) . . ?
C11 C10 H10 120.0 . . ?
C9 C10 H10 120.0 . . ?
C12 C11 C10 120.22(13) . . ?
C12 C11 H11 119.9 . . ?
C10 C11 H11 119.9 . . ?
C11 C12 C13 120.05(14) . . ?
C11 C12 H12 120.0 . . ?
C13 C12 H12 120.0 . . ?
C8 C13 C12 120.08(13) . . ?
C8 C13 H13 120.0 . . ?
C12 C13 H13 120.0 . . ?
C19 C14 C15 119.25(12) . . ?
C19 C14 P 117.91(10) . . ?
C15 C14 P 122.73(10) . . ?
C16 C15 C14 119.94(13) . . ?
C16 C15 H15 120.0 . . ?
C14 C15 H15 120.0 . . ?
C17 C16 C15 120.40(14) . . ?
C17 C16 H16 119.8 . . ?
C15 C16 H16 119.8 . . ?
C16 C17 C18 119.95(14) . . ?
C16 C17 H17 120.0 . . ?
C18 C17 H17 120.0 . . ?
C17 C18 C19 120.38(14) . . ?
C17 C18 H18 119.8 . . ?
C19 C18 H18 119.8 . . ?
C18 C19 C14 120.04(14) . . ?
C18 C19 H19 120.0 . . ?
C14 C19 H19 120.0 . . ?
N2 C20 C21 110.15(12) . . ?
N2 C20 C22 109.58(12) . . ?
C21 C20 C22 111.57(12) . . ?
N2 C20 H20 108.5 . . ?
C21 C20 H20 108.5 . . ?
C22 C20 H20 108.5 . . ?
C20 C21 H21A 109.5 . . ?
C20 C21 H21B 109.5 . . ?
H21A C21 H21B 109.5 . . ?
C20 C21 H21C 109.5 . . ?
H21A C21 H21C 109.5 . . ?
H21B C21 H21C 109.5 . . ?
C20 C22 H22A 109.5 . . ?
C20 C22 H22B 109.5 . . ?
H22A C22 H22B 109.5 . . ?
C20 C22 H22C 109.5 . . ?
H22A C22 H22C 109.5 . . ?
H22B C22 H22C 109.5 . . ?
N3 C23 C24 108.63(15) . . ?
N3 C23 C25 108.73(16) . . ?
C24 C23 C25 113.0(2) . . ?
N3 C23 H23 108.8 . . ?
C24 C23 H23 108.8 . . ?
C25 C23 H23 108.8 . . ?
C23 C24 H24A 109.5 . . ?
C23 C24 H24B 109.5 . . ?
H24A C24 H24B 109.5 . . ?
C23 C24 H24C 109.5 . . ?
H24A C24 H24C 109.5 . . ?
H24B C24 H24C 109.5 . . ?
C23 C25 H25A 109.5 . . ?
C23 C25 H25B 109.5 . . ?
H25A C25 H25B 109.5 . . ?
C23 C25 H25C 109.5 . . ?
H25A C25 H25C 109.5 . . ?
H25B C25 H25C 109.5 . . ?

loop_
_geom_bond_atom_site_label_1
_geom_bond_atom_site_label_2
_geom_bond_distance
_geom_bond_site_symmetry_2
_geom_bond_publ_flag
Se P 2.1284(3) . ?
P C8 1.8075(13) . ?
P C3 1.8143(13) . ?
P C14 1.8236(13) . ?
N1 C1 1.3080(17) . ?
N1 C2 1.3849(17) . ?
N2 C1 1.3475(17) . ?
N2 C20 1.4671(16) . ?
N2 H2N 0.8294 . ?
N3 C1 1.3620(17) . ?
N3 C23 1.4678(18) . ?
N3 H3N 0.8972 . ?
C2 C7 1.4088(18) . ?
C2 C3 1.4139(17) . ?
C3 C4 1.3957(18) . ?
C4 C5 1.388(2) . ?
C4 H4 0.9500 . ?
C5 C6 1.386(2) . ?
C5 H5 0.9500 . ?
C6 C7 1.385(2) . ?
C6 H6 0.9500 . ?
C7 H7 0.9500 . ?
C8 C13 1.3906(18) . ?
C8 C9 1.3957(18) . ?
C9 C10 1.3898(19) . ?
C9 H9 0.9500 . ?
C10 C11 1.384(2) . ?
C10 H10 0.9500 . ?
C11 C12 1.384(2) . ?
C11 H11 0.9500 . ?
C12 C13 1.3910(19) . ?
C12 H12 0.9500 . ?
C13 H13 0.9500 . ?
C14 C19 1.3957(18) . ?
C14 C15 1.3976(18) . ?
C15 C16 1.3932(19) . ?
C15 H15 0.9500 . ?
C16 C17 1.381(2) . ?
C16 H16 0.9500 . ?
C17 C18 1.382(2) . ?
C17 H17 0.9500 . ?
C18 C19 1.392(2) . ?
C18 H18 0.9500 . ?
C19 H19 0.9500 . ?
C20 C21 1.517(2) . ?
C20 C22 1.519(2) . ?
C20 H20 1.0000 . ?
C21 H21A 0.9800 . ?
C21 H21B 0.9800 . ?
C21 H21C 0.9800 . ?
C22 H22A 0.9800 . ?
C22 H22B 0.9800 . ?
C22 H22C 0.9800 . ?
C23 C24 1.507(3) . ?
C23 C25 1.512(3) . ?
C23 H23 1.0000 . ?
C24 H24A 0.9800 . ?
C24 H24B 0.9800 . ?
C24 H24C 0.9800 . ?
C25 H25A 0.9800 . ?
C25 H25B 0.9800 . ?
C25 H25C 0.9800 . ?
